data_7220993
loop_
_publ_author_name
'Havlik, Ales'
'Lama\<c, Martin'
'Pinkas, Jiri'
'R\%u\<zi\<cka, Ale\<s'
'Horacek, Michal'

_publ_section_title
;
 Mixed Amido-cyclopentadienyl Group 4 Metal Complexes
;
_journal_name_full 'RSC Adv.'
_journal_paper_doi 10.1039/C5RA07742G
_journal_year 2015
_chemical_formula_moiety 'C42 H60 Cl2 N2 Zr2'
_chemical_formula_sum 'C42 H60 Cl2 N2 Zr2'
_chemical_formula_weight 846.26
_chemical_name_systematic
; 
 ? 
;
_space_group_IT_number 2
_symmetry_cell_setting triclinic
_symmetry_space_group_name_Hall '-P 1'
_symmetry_space_group_name_H-M 'P -1'
_atom_sites_solution_hydrogens geom
_atom_sites_solution_primary direct
_atom_sites_solution_secondary difmap
_audit_creation_method SHELXL-97
_audit_update_record
;
2015-06-22 deposited with the CCDC.
2015-07-02 downloaded from the CCDC.
;
_cell_angle_alpha 113.719(6)
_cell_angle_beta 103.394(5)
_cell_angle_gamma 98.566(5)
_cell_formula_units_Z 1
_cell_length_a 10.2009(5)
_cell_length_b 10.5211(7)
_cell_length_c 10.6140(7)
_cell_measurement_reflns_used 20466
_cell_measurement_temperature 150(1)
_cell_measurement_theta_max 27.50
_cell_measurement_theta_min 1
_cell_volume 976.34(12)
_computing_cell_refinement 'COLLECT and DENZO'
_computing_data_collection 'COLLECT (Hooft, 1998) and DENZO (Otwinowski & Minor, 1997)'
_computing_data_reduction 'COLLECT and DENZO'
_computing_molecular_graphics 'PLATON (Spek, 2003)'
_computing_publication_material 'SHELXL-97 (Sheldrick, 2008)'
_computing_structure_refinement 'SHELXL-97 (Sheldrick, 1997)'
_computing_structure_solution 'SIR92 (Altomare et al., 1994)'
_diffrn_ambient_temperature 150(1)
_diffrn_detector_area_resol_mean 9.091
_diffrn_measured_fraction_theta_full 0.995
_diffrn_measured_fraction_theta_max 0.995
_diffrn_measurement_device_type 'Bruker Nonius KappaCCD area detector'
_diffrn_measurement_method '\f and \w scans to fill the Ewald sphere'
_diffrn_radiation_monochromator graphite
_diffrn_radiation_source 'fine-focus sealed tube'
_diffrn_radiation_type MoK\a
_diffrn_radiation_wavelength 0.71073
_diffrn_reflns_av_R_equivalents 0.0512
_diffrn_reflns_av_sigmaI/netI 0.0323
_diffrn_reflns_limit_h_max 13
_diffrn_reflns_limit_h_min -13
_diffrn_reflns_limit_k_max 13
_diffrn_reflns_limit_k_min -13
_diffrn_reflns_limit_l_max 13
_diffrn_reflns_limit_l_min -13
_diffrn_reflns_number 20373
_diffrn_reflns_theta_full 27.50
_diffrn_reflns_theta_max 27.50
_diffrn_reflns_theta_min 2.13
_diffrn_standards_number 0
_exptl_absorpt_coefficient_mu 0.702
_exptl_absorpt_correction_T_max 0.963
_exptl_absorpt_correction_T_min 0.877
_exptl_absorpt_correction_type integration
_exptl_absorpt_process_details
;
Gaussian integration (Coppens, 1970)
;
_exptl_crystal_colour orange
_exptl_crystal_density_diffrn 1.439
_exptl_crystal_density_method 'not measured'
_exptl_crystal_description plate
_exptl_crystal_F_000 440
_exptl_crystal_size_max 0.29
_exptl_crystal_size_mid 0.19
_exptl_crystal_size_min 0.05
_refine_diff_density_max 0.401
_refine_diff_density_min -0.453
_refine_diff_density_rms 0.075
_refine_ls_extinction_method none
_refine_ls_goodness_of_fit_ref 1.093
_refine_ls_hydrogen_treatment constr
_refine_ls_matrix_type full
_refine_ls_number_parameters 217
_refine_ls_number_reflns 4457
_refine_ls_number_restraints 0
_refine_ls_restrained_S_all 1.093
_refine_ls_R_factor_all 0.0361
_refine_ls_R_factor_gt 0.0274
_refine_ls_shift/su_max 0.001
_refine_ls_shift/su_mean 0.000
_refine_ls_structure_factor_coef Fsqd
_refine_ls_weighting_details 'calc w=1/[\s^2^(Fo^2^)+(0.0251P)^2^+0.6391P] where P=(Fo^2^+2Fc^2^)/3'
_refine_ls_weighting_scheme calc
_refine_ls_wR_factor_gt 0.0591
_refine_ls_wR_factor_ref 0.0635
_reflns_number_gt 3929
_reflns_number_total 4457
_reflns_threshold_expression >2sigma(I)
_cod_data_source_file c5ra07742g2.cif
_cod_data_source_block 11
_cod_database_code 7220993

loop_
_symmetry_equiv_pos_as_xyz
'x, y, z'
'-x, -y, -z'

loop_
_atom_site_label
_atom_site_type_symbol
_atom_site_fract_x
_atom_site_fract_y
_atom_site_fract_z
_atom_site_U_iso_or_equiv
_atom_site_adp_type
_atom_site_occupancy
_atom_site_symmetry_multiplicity
_atom_site_calc_flag
_atom_site_refinement_flags
Zr1 Zr 0.119707(18) 0.482912(19) 0.604244(19) 0.01251(6) Uani 1 1 d .
Cl1 Cl 0.10957(5) 0.57402(5) 0.84911(5) 0.02184(11) Uani 1 1 d .
N1 N 0.07509(16) 0.64042(16) 0.53169(17) 0.0146(3) Uani 1 1 d .
C3 C 0.2467(2) 0.2864(2) 0.5632(2) 0.0182(4) Uani 1 1 d .
C16 C 0.1599(2) 0.8974(2) 0.8351(2) 0.0189(4) Uani 1 1 d .
H16 H 0.0800 0.8124 0.7945 0.023 Uiso 1 1 d R
C11 C 0.2440(2) 0.8730(2) 0.7306(2) 0.0173(4) Uani 1 1 d .
C10 C 0.19604(19) 0.76001(19) 0.5859(2) 0.0143(4) Uani 1 1 d .
C12 C 0.3730(2) 0.9747(2) 0.7792(2) 0.0226(4) Uani 1 1 d .
H12 H 0.4056 1.0474 0.8745 0.027 Uiso 1 1 d R
C6 C 0.2268(2) 0.2708(2) 0.3075(2) 0.0279(5) Uani 1 1 d .
H6A H 0.2018 0.3346 0.2678 0.033 Uiso 1 1 d R
H6B H 0.1484 0.1883 0.2703 0.033 Uiso 1 1 d R
H6C H 0.3044 0.2400 0.2803 0.033 Uiso 1 1 d R
C2 C 0.2672(2) 0.3479(2) 0.4698(2) 0.0185(4) Uani 1 1 d .
C21 C 0.3268(2) 0.6242(2) 0.2572(2) 0.0282(5) Uani 1 1 d .
H21A H 0.3747 0.7060 0.2507 0.034 Uiso 1 1 d R
H21B H 0.2824 0.5456 0.1614 0.034 Uiso 1 1 d R
H21C H 0.3929 0.5959 0.3139 0.034 Uiso 1 1 d R
C5 C 0.38045(19) 0.5217(2) 0.7065(2) 0.0173(4) Uani 1 1 d .
C15 C 0.2749(2) 0.7645(2) 0.4918(2) 0.0159(4) Uani 1 1 d .
C4 C 0.3167(2) 0.3934(2) 0.7086(2) 0.0184(4) Uani 1 1 d .
C9 C 0.4683(2) 0.6604(2) 0.8363(2) 0.0230(4) Uani 1 1 d .
H9A H 0.5610 0.6520 0.8693 0.028 Uiso 1 1 d R
H9B H 0.4274 0.6799 0.9127 0.028 Uiso 1 1 d R
H9C H 0.4728 0.7378 0.8101 0.028 Uiso 1 1 d R
C14 C 0.4025(2) 0.8681(2) 0.5477(2) 0.0217(4) Uani 1 1 d .
H14 H 0.4548 0.8681 0.4866 0.026 Uiso 1 1 d R
C17 C 0.1048(2) 1.0293(2) 0.8525(3) 0.0276(5) Uani 1 1 d .
H17A H 0.1820 1.1144 0.8971 0.033 Uiso 1 1 d R
H17B H 0.0457 1.0399 0.9124 0.033 Uiso 1 1 d R
H17C H 0.0519 1.0161 0.7585 0.033 Uiso 1 1 d R
C1 C 0.3485(2) 0.4933(2) 0.5594(2) 0.0182(4) Uani 1 1 d .
H1 H 0.3762 0.5591 0.5264 0.022 Uiso 1 1 d R
C7 C 0.1740(2) 0.1328(2) 0.5190(3) 0.0286(5) Uani 1 1 d .
H7A H 0.2163 0.1054 0.5914 0.034 Uiso 1 1 d R
H7B H 0.1820 0.0707 0.4273 0.034 Uiso 1 1 d R
H7C H 0.0769 0.1241 0.5102 0.034 Uiso 1 1 d R
C19 C 0.2168(2) 0.6646(2) 0.3303(2) 0.0186(4) Uani 1 1 d .
H19 H 0.1559 0.5754 0.3163 0.022 Uiso 1 1 d R
C8 C 0.3296(2) 0.3698(2) 0.8408(2) 0.0261(5) Uani 1 1 d .
H8A H 0.3917 0.3102 0.8444 0.031 Uiso 1 1 d R
H8B H 0.2390 0.3228 0.8358 0.031 Uiso 1 1 d R
H8C H 0.3662 0.4609 0.9266 0.031 Uiso 1 1 d R
C20 C 0.1264(2) 0.7348(2) 0.2562(2) 0.0257(5) Uani 1 1 d .
H20A H 0.0528 0.7533 0.2976 0.031 Uiso 1 1 d R
H20B H 0.0863 0.6711 0.1540 0.031 Uiso 1 1 d R
H20C H 0.1833 0.8240 0.2707 0.031 Uiso 1 1 d R
C18 C 0.2458(2) 0.9227(2) 0.9868(2) 0.0244(4) Uani 1 1 d .
H18A H 0.2935 0.8489 0.9774 0.029 Uiso 1 1 d R
H18B H 0.1842 0.9194 1.0421 0.029 Uiso 1 1 d R
H18C H 0.3132 1.0155 1.0358 0.029 Uiso 1 1 d R
C13 C 0.4529(2) 0.9707(2) 0.6911(2) 0.0251(5) Uani 1 1 d .
H13 H 0.5404 1.0365 0.7277 0.030 Uiso 1 1 d R

loop_
_atom_site_aniso_label
_atom_site_aniso_U_11
_atom_site_aniso_U_22
_atom_site_aniso_U_33
_atom_site_aniso_U_23
_atom_site_aniso_U_13
_atom_site_aniso_U_12
Zr1 0.01086(9) 0.01345(9) 0.01225(9) 0.00542(7) 0.00261(6) 0.00359(6)
Cl1 0.0237(2) 0.0246(2) 0.0145(2) 0.00713(19) 0.00600(18) 0.00444(19)
N1 0.0148(7) 0.0123(7) 0.0154(7) 0.0046(6) 0.0059(6) 0.0031(6)
C3 0.0170(9) 0.0161(9) 0.0232(10) 0.0092(8) 0.0063(8) 0.0083(7)
C16 0.0194(9) 0.0160(9) 0.0174(9) 0.0048(8) 0.0052(8) 0.0032(7)
C11 0.0177(9) 0.0157(9) 0.0167(9) 0.0078(8) 0.0027(7) 0.0031(7)
C10 0.0133(8) 0.0126(8) 0.0177(9) 0.0084(7) 0.0034(7) 0.0038(7)
C12 0.0224(10) 0.0186(10) 0.0203(10) 0.0076(8) 0.0017(8) -0.0005(8)
C6 0.0284(11) 0.0308(12) 0.0226(11) 0.0075(9) 0.0120(9) 0.0106(9)
C2 0.0159(9) 0.0219(10) 0.0206(9) 0.0093(8) 0.0086(8) 0.0102(8)
C21 0.0313(12) 0.0282(11) 0.0305(12) 0.0122(10) 0.0201(10) 0.0102(9)
C5 0.0114(8) 0.0165(9) 0.0235(10) 0.0090(8) 0.0042(7) 0.0051(7)
C15 0.0169(9) 0.0146(9) 0.0199(9) 0.0101(8) 0.0073(7) 0.0054(7)
C4 0.0144(9) 0.0193(9) 0.0226(10) 0.0114(8) 0.0030(7) 0.0072(7)
C9 0.0167(9) 0.0200(10) 0.0268(11) 0.0096(9) 0.0011(8) 0.0023(8)
C14 0.0194(10) 0.0236(10) 0.0259(10) 0.0144(9) 0.0098(8) 0.0028(8)
C17 0.0285(11) 0.0222(11) 0.0305(11) 0.0098(9) 0.0090(9) 0.0095(9)
C1 0.0142(9) 0.0210(10) 0.0250(10) 0.0134(8) 0.0090(8) 0.0070(7)
C7 0.0311(12) 0.0168(10) 0.0327(12) 0.0102(9) 0.0049(9) 0.0037(9)
C19 0.0225(10) 0.0181(9) 0.0185(9) 0.0089(8) 0.0108(8) 0.0061(8)
C8 0.0281(11) 0.0263(11) 0.0257(11) 0.0169(9) 0.0028(9) 0.0072(9)
C20 0.0337(12) 0.0247(11) 0.0213(10) 0.0122(9) 0.0088(9) 0.0099(9)
C18 0.0265(11) 0.0234(10) 0.0176(10) 0.0058(8) 0.0057(8) 0.0038(9)
C13 0.0176(10) 0.0227(10) 0.0297(11) 0.0129(9) 0.0029(8) -0.0044(8)

loop_
_atom_type_symbol
_atom_type_description
_atom_type_scat_dispersion_real
_atom_type_scat_dispersion_imag
_atom_type_scat_source
C C 0.0033 0.0016 'International Tables Vol C Tables 4.2.6.8 and 6.1.1.4'
H H 0.0000 0.0000 'International Tables Vol C Tables 4.2.6.8 and 6.1.1.4'
N N 0.0061 0.0033 'International Tables Vol C Tables 4.2.6.8 and 6.1.1.4'
Cl Cl 0.1484 0.1585 'International Tables Vol C Tables 4.2.6.8 and 6.1.1.4'
Zr Zr -2.9673 0.5597 'International Tables Vol C Tables 4.2.6.8 and 6.1.1.4'

loop_
_exptl_crystal_face_index_h
_exptl_crystal_face_index_k
_exptl_crystal_face_index_l
_exptl_crystal_face_perp_dist
1 0 0 0.062
-1 0 0 0.117
0 -1 0 0.065
0 1 0 0.071
0 0 -1 0.026
0 0 1 0.024

loop_
_geom_angle_atom_site_label_1
_geom_angle_atom_site_label_2
_geom_angle_atom_site_label_3
_geom_angle
_geom_angle_site_symmetry_1
_geom_angle_site_symmetry_3
N1 Zr1 N1 85.78(6) 2_566 .
N1 Zr1 Cl1 107.22(5) 2_566 .
N1 Zr1 Cl1 106.25(4) . .
N1 Zr1 C1 129.95(6) 2_566 .
N1 Zr1 C1 93.92(6) . .
Cl1 Zr1 C1 120.60(5) . .
N1 Zr1 C2 100.64(6) 2_566 .
N1 Zr1 C2 109.18(6) . .
Cl1 Zr1 C2 136.00(5) . .
C1 Zr1 C2 33.02(6) . .
N1 Zr1 C5 152.58(6) 2_566 .
N1 Zr1 C5 111.61(6) . .
Cl1 Zr1 C5 88.66(5) . .
C1 Zr1 C5 32.70(6) . .
C2 Zr1 C5 54.42(6) . .
N1 Zr1 C3 99.14(6) 2_566 .
N1 Zr1 C3 141.77(6) . .
Cl1 Zr1 C3 108.26(5) . .
C1 Zr1 C3 54.12(6) . .
C2 Zr1 C3 32.60(6) . .
C5 Zr1 C3 53.99(6) . .
N1 Zr1 C4 126.04(6) 2_566 .
N1 Zr1 C4 143.89(6) . .
Cl1 Zr1 C4 82.16(5) . .
C1 Zr1 C4 53.78(6) . .
C2 Zr1 C4 53.86(6) . .
C5 Zr1 C4 32.42(6) . .
C3 Zr1 C4 32.31(6) . .
N1 Zr1 Zr1 44.49(4) 2_566 2_566
N1 Zr1 Zr1 41.30(4) . 2_566
Cl1 Zr1 Zr1 113.113(16) . 2_566
C1 Zr1 Zr1 118.22(5) . 2_566
C2 Zr1 Zr1 110.67(5) . 2_566
C5 Zr1 Zr1 147.80(5) . 2_566
C3 Zr1 Zr1 131.08(5) . 2_566
C4 Zr1 Zr1 163.14(5) . 2_566
C10 N1 Zr1 153.06(13) . 2_566
C10 N1 Zr1 111.79(11) . .
Zr1 N1 Zr1 94.22(6) 2_566 .
C4 C3 C2 107.93(17) . .
C4 C3 C7 124.86(19) . .
C2 C3 C7 127.06(19) . .
C4 C3 Zr1 74.22(11) . .
C2 C3 Zr1 72.50(11) . .
C7 C3 Zr1 122.65(14) . .
C11 C16 C17 109.63(17) . .
C11 C16 C18 113.06(17) . .
C17 C16 C18 108.08(17) . .
C11 C16 H16 108.6 . .
C17 C16 H16 108.7 . .
C18 C16 H16 108.6 . .
C12 C11 C10 118.91(18) . .
C12 C11 C16 116.84(17) . .
C10 C11 C16 124.14(17) . .
C11 C10 C15 117.98(17) . .
C11 C10 N1 123.18(17) . .
C15 C10 N1 118.81(16) . .
C13 C12 C11 122.22(19) . .
C13 C12 H12 118.8 . .
C11 C12 H12 119.0 . .
C2 C6 H6A 109.6 . .
C2 C6 H6B 109.4 . .
H6A C6 H6B 109.5 . .
C2 C6 H6C 109.5 . .
H6A C6 H6C 109.5 . .
H6B C6 H6C 109.5 . .
C3 C2 C1 107.31(17) . .
C3 C2 C6 126.84(19) . .
C1 C2 C6 125.46(19) . .
C3 C2 Zr1 74.90(11) . .
C1 C2 Zr1 72.33(11) . .
C6 C2 Zr1 123.90(14) . .
C19 C21 H21A 109.4 . .
C19 C21 H21B 109.7 . .
H21A C21 H21B 109.5 . .
C19 C21 H21C 109.3 . .
H21A C21 H21C 109.5 . .
H21B C21 H21C 109.5 . .
C1 C5 C4 107.23(17) . .
C1 C5 C9 126.48(18) . .
C4 C5 C9 126.28(18) . .
C1 C5 Zr1 71.84(11) . .
C4 C5 Zr1 74.72(11) . .
C9 C5 Zr1 120.10(13) . .
C14 C15 C10 119.62(18) . .
C14 C15 C19 119.44(17) . .
C10 C15 C19 120.81(17) . .
C3 C4 C5 108.51(17) . .
C3 C4 C8 125.11(18) . .
C5 C4 C8 126.23(18) . .
C3 C4 Zr1 73.48(11) . .
C5 C4 Zr1 72.86(11) . .
C8 C4 Zr1 123.23(14) . .
C5 C9 H9A 109.3 . .
C5 C9 H9B 109.6 . .
H9A C9 H9B 109.5 . .
C5 C9 H9C 109.5 . .
H9A C9 H9C 109.5 . .
H9B C9 H9C 109.5 . .
C13 C14 C15 121.56(19) . .
C13 C14 H14 119.3 . .
C15 C14 H14 119.1 . .
C16 C17 H17A 109.7 . .
C16 C17 H17B 109.4 . .
H17A C17 H17B 109.5 . .
C16 C17 H17C 109.3 . .
H17A C17 H17C 109.5 . .
H17B C17 H17C 109.5 . .
C5 C1 C2 109.01(17) . .
C5 C1 Zr1 75.47(11) . .
C2 C1 Zr1 74.65(11) . .
C5 C1 H1 125.5 . .
C2 C1 H1 125.5 . .
Zr1 C1 H1 116.4 . .
C3 C7 H7A 109.5 . .
C3 C7 H7B 109.6 . .
H7A C7 H7B 109.5 . .
C3 C7 H7C 109.3 . .
H7A C7 H7C 109.5 . .
H7B C7 H7C 109.5 . .
C15 C19 C21 114.79(17) . .
C15 C19 C20 108.69(16) . .
C21 C19 C20 109.66(17) . .
C15 C19 H19 107.8 . .
C21 C19 H19 107.8 . .
C20 C19 H19 107.9 . .
C4 C8 H8A 109.4 . .
C4 C8 H8B 109.4 . .
H8A C8 H8B 109.5 . .
C4 C8 H8C 109.6 . .
H8A C8 H8C 109.5 . .
H8B C8 H8C 109.5 . .
C19 C20 H20A 109.4 . .
C19 C20 H20B 109.5 . .
H20A C20 H20B 109.5 . .
C19 C20 H20C 109.5 . .
H20A C20 H20C 109.5 . .
H20B C20 H20C 109.5 . .
C16 C18 H18A 109.5 . .
C16 C18 H18B 109.4 . .
H18A C18 H18B 109.5 . .
C16 C18 H18C 109.6 . .
H18A C18 H18C 109.5 . .
H18B C18 H18C 109.5 . .
C12 C13 C14 119.26(19) . .
C12 C13 H13 120.4 . .
C14 C13 H13 120.4 . .

loop_
_geom_bond_atom_site_label_1
_geom_bond_atom_site_label_2
_geom_bond_distance
_geom_bond_site_symmetry_2
Zr1 N1 2.0277(16) 2_566
Zr1 N1 2.1530(16) .
Zr1 Cl1 2.4153(5) .
Zr1 C1 2.4836(19) .
Zr1 C2 2.5136(19) .
Zr1 C5 2.5302(19) .
Zr1 C3 2.5446(19) .
Zr1 C4 2.5541(19) .
Zr1 Zr1 3.0641(4) 2_566
N1 C10 1.436(2) .
N1 Zr1 2.0276(16) 2_566
C3 C4 1.418(3) .
C3 C2 1.420(3) .
C3 C7 1.502(3) .
C16 C11 1.520(3) .
C16 C17 1.534(3) .
C16 C18 1.537(3) .
C16 H16 0.9800 .
C11 C12 1.401(3) .
C11 C10 1.421(3) .
C10 C15 1.431(3) .
C12 C13 1.368(3) .
C12 H12 0.9300 .
C6 C2 1.498(3) .
C6 H6A 0.9600 .
C6 H6B 0.9600 .
C6 H6C 0.9600 .
C2 C1 1.421(3) .
C21 C19 1.524(3) .
C21 H21A 0.9600 .
C21 H21B 0.9600 .
C21 H21C 0.9600 .
C5 C1 1.412(3) .
C5 C4 1.420(3) .
C5 C9 1.500(3) .
C15 C14 1.390(3) .
C15 C19 1.513(3) .
C4 C8 1.501(3) .
C9 H9A 0.9600 .
C9 H9B 0.9600 .
C9 H9C 0.9600 .
C14 C13 1.377(3) .
C14 H14 0.9300 .
C17 H17A 0.9600 .
C17 H17B 0.9600 .
C17 H17C 0.9600 .
C1 H1 0.9299 .
C7 H7A 0.9600 .
C7 H7B 0.9600 .
C7 H7C 0.9601 .
C19 C20 1.532(3) .
C19 H19 0.9800 .
C8 H8A 0.9600 .
C8 H8B 0.9600 .
C8 H8C 0.9600 .
C20 H20A 0.9600 .
C20 H20B 0.9599 .
C20 H20C 0.9599 .
C18 H18A 0.9600 .
C18 H18B 0.9600 .
C18 H18C 0.9600 .
C13 H13 0.9300 .
